data_2223530
loop_
_publ_author_name
'Lee, Kyung-Eun'
'Lee, Soon W.'

_publ_section_title
;
 <i>N</i>^1^,<i>N</i>^4^-Bis(2-thienylmethylene)cyclohexane-1,4-diamine
;
_journal_coeditor_code PV2205
_journal_issue 10
_journal_name_full 'Acta Crystallographica Section E'
_journal_page_first o2382
_journal_paper_doi 10.1107/S1600536809035545
_journal_volume 65
_journal_year 2009
_chemical_formula_iupac 'C16 H18 N2 S2'
_chemical_formula_moiety 'C16 H18 N2 S2'
_chemical_formula_sum 'C16 H18 N2 S2'
_chemical_formula_weight 302.44
_chemical_name_systematic
;
<i>N</i>^1^,<i>N</i>^4^-Bis(2-thienylmethylene)cyclohexane-1,4-diamine
;
_space_group_IT_number 14
_symmetry_cell_setting monoclinic
_symmetry_space_group_name_Hall '-P 2yn'
_symmetry_space_group_name_H-M 'P 1 21/n 1'
_atom_sites_solution_hydrogens geom
_atom_sites_solution_primary direct
_atom_sites_solution_secondary difmap
_audit_creation_method SHELXL-97
_cell_angle_alpha 90.00
_cell_angle_beta 97.047(3)
_cell_angle_gamma 90.00
_cell_formula_units_Z 2
_cell_length_a 6.2173(4)
_cell_length_b 7.4999(5)
_cell_length_c 17.1289(12)
_cell_measurement_reflns_used 5365
_cell_measurement_temperature 296(2)
_cell_measurement_theta_max 28.19
_cell_measurement_theta_min 2.40
_cell_volume 792.67(9)
_computing_cell_refinement 'SAINT (Bruker, 1997)'
_computing_data_collection 'SMART (Bruker, 1997)'
_computing_data_reduction 'SAINT (Bruker, 1997)'
_computing_molecular_graphics 'SHELXTL (Sheldrick, 2008)'
_computing_publication_material 'SHELXTL (Sheldrick, 2008)'
_computing_structure_refinement 'SHELXL97 (Sheldrick, 2008)'
_computing_structure_solution 'SHELXS97 (Sheldrick, 2008)'
_diffrn_ambient_temperature 296(2)
_diffrn_measured_fraction_theta_full 0.961
_diffrn_measured_fraction_theta_max 0.961
_diffrn_measurement_device_type 'Bruker SMART CCD area-detector'
_diffrn_measurement_method '\f and \w'
_diffrn_radiation_monochromator graphite
_diffrn_radiation_source 'sealed tube'
_diffrn_radiation_type MoK\a
_diffrn_radiation_wavelength 0.71073
_diffrn_reflns_av_R_equivalents 0.0217
_diffrn_reflns_av_sigmaI/netI 0.0153
_diffrn_reflns_limit_h_max 8
_diffrn_reflns_limit_h_min -8
_diffrn_reflns_limit_k_max 9
_diffrn_reflns_limit_k_min -8
_diffrn_reflns_limit_l_max 19
_diffrn_reflns_limit_l_min -22
_diffrn_reflns_number 9045
_diffrn_reflns_theta_full 28.33
_diffrn_reflns_theta_max 28.33
_diffrn_reflns_theta_min 2.40
_exptl_absorpt_coefficient_mu 0.328
_exptl_absorpt_correction_T_max 0.9374
_exptl_absorpt_correction_T_min 0.8639
_exptl_absorpt_correction_type multi-scan
_exptl_absorpt_process_details '(SADABS; Sheldrick, 1996)'
_exptl_crystal_colour colourless
_exptl_crystal_density_diffrn 1.267
_exptl_crystal_density_method 'not measured'
_exptl_crystal_description block
_exptl_crystal_F_000 320
_exptl_crystal_size_max 0.46
_exptl_crystal_size_mid 0.24
_exptl_crystal_size_min 0.20
_refine_diff_density_max 0.186
_refine_diff_density_min -0.180
_refine_ls_extinction_method none
_refine_ls_goodness_of_fit_ref 1.018
_refine_ls_hydrogen_treatment refall
_refine_ls_matrix_type full
_refine_ls_number_parameters 127
_refine_ls_number_reflns 1889
_refine_ls_number_restraints 0
_refine_ls_restrained_S_all 1.018
_refine_ls_R_factor_all 0.0396
_refine_ls_R_factor_gt 0.0321
_refine_ls_shift/su_max 0.001
_refine_ls_shift/su_mean 0.000
_refine_ls_structure_factor_coef Fsqd
_refine_ls_weighting_details 'calc w=1/[\s^2^(Fo^2^)+(0.0484P)^2^+0.1406P] where P=(Fo^2^+2Fc^2^)/3'
_refine_ls_weighting_scheme calc
_refine_ls_wR_factor_gt 0.0827
_refine_ls_wR_factor_ref 0.0887
_reflns_number_gt 1590
_reflns_number_total 1889
_reflns_threshold_expression I>2\s(I)
_cod_data_source_file pv2205.cif
_cod_data_source_block I
_cod_depositor_comments
;
The following automatic conversions were performed:
'_symmetry_cell_setting' value 'Monoclinic' changed to 'monoclinic'
according to '/home/saulius/struct/CIF-dictionaries/cif_core.dic'
dictionary named 'cif_core.dic' version 2.4.1 from 2010-06-29.

Automatic conversion script
Id: cif_fix_enum 1527 2010-12-29 10:47:43Z saulius 

The following automatic conversions were performed:

'_symmetry_cell_setting' value 'Monoclinic' changed to 'monoclinic'
according to /home/saulius/struct/CIF-dictionaries/cif_core.dic
dictionary named 'cif_core.dic' version 2.4.1 from 2010-06-29.

Automatic conversion script
Id: cif_fix_values 1715 2011-07-08 13:25:40Z adriana 
;
_cod_original_sg_symbol_H-M 'P 21/n'
_cod_database_code 2223530
_cod_database_fobs_code 2223530

loop_
_symmetry_equiv_pos_as_xyz
'x, y, z'
'-x+1/2, y+1/2, -z+1/2'
'-x, -y, -z'
'x-1/2, -y-1/2, z-1/2'

loop_
_atom_site_type_symbol
_atom_site_label
_atom_site_fract_x
_atom_site_fract_y
_atom_site_fract_z
_atom_site_U_iso_or_equiv
_atom_site_adp_type
_atom_site_calc_flag
_atom_site_refinement_flags
_atom_site_occupancy
_atom_site_disorder_assembly
_atom_site_disorder_group
S S1 0.65706(5) 0.42717(5) 0.78995(2) 0.04947(14) Uani d . 1 . .
N N1 0.78346(18) 0.71526(15) 0.91441(7) 0.0458(3) Uani d . 1 . .
C C1 0.4495(3) 0.2897(2) 0.75469(10) 0.0554(4) Uani d . 1 . .
C C2 0.2791(3) 0.3032(2) 0.79591(10) 0.0575(4) Uani d . 1 . .
C C3 0.3138(2) 0.42688(19) 0.85814(9) 0.0488(3) Uani d . 1 . .
C C4 0.51420(19) 0.50601(18) 0.86246(7) 0.0396(3) Uani d . 1 . .
C C5 0.6024(2) 0.64140(18) 0.91770(7) 0.0412(3) Uani d . 1 . .
C C6 0.8511(2) 0.85271(18) 0.97279(8) 0.0430(3) Uani d . 1 . .
C C7 0.8308(3) 1.0366(2) 0.93470(10) 0.0527(4) Uani d . 1 . .
C C8 1.0844(2) 0.8189(2) 1.00708(10) 0.0516(3) Uani d . 1 . .
H H1 0.465(3) 0.218(2) 0.7107(11) 0.069(5) Uiso d . 1 . .
H H2 0.157(3) 0.239(3) 0.7840(10) 0.070(5) Uiso d . 1 . .
H H3 0.218(2) 0.4550(19) 0.8910(10) 0.051(4) Uiso d . 1 . .
H H5 0.518(2) 0.6691(19) 0.9570(9) 0.050(4) Uiso d . 1 . .
H H6 0.761(2) 0.847(2) 1.0152(9) 0.053(4) Uiso d . 1 . .
H H7A 0.687(3) 1.058(2) 0.9140(12) 0.074(6) Uiso d . 1 . .
H H7B 0.909(3) 1.037(2) 0.8896(11) 0.061(5) Uiso d . 1 . .
H H8B 1.176(3) 0.821(2) 0.9662(10) 0.056(4) Uiso d . 1 . .
H H8A 1.104(3) 0.705(2) 1.0311(10) 0.059(4) Uiso d . 1 . .

loop_
_atom_site_aniso_label
_atom_site_aniso_U_11
_atom_site_aniso_U_22
_atom_site_aniso_U_33
_atom_site_aniso_U_12
_atom_site_aniso_U_13
_atom_site_aniso_U_23
S1 0.0449(2) 0.0531(2) 0.0512(2) -0.00126(14) 0.00905(15) -0.00792(15)
N1 0.0473(6) 0.0465(6) 0.0443(6) -0.0070(5) 0.0087(5) -0.0088(5)
C1 0.0617(9) 0.0484(8) 0.0545(8) -0.0023(7) 0.0005(7) -0.0112(7)
C2 0.0523(8) 0.0552(9) 0.0631(9) -0.0150(7) -0.0003(7) -0.0052(7)
C3 0.0445(7) 0.0532(8) 0.0491(7) -0.0066(6) 0.0077(6) -0.0008(6)
C4 0.0400(6) 0.0389(6) 0.0393(6) 0.0006(5) 0.0035(5) 0.0025(5)
C5 0.0418(6) 0.0428(7) 0.0389(6) 0.0016(5) 0.0051(5) 0.0000(5)
C6 0.0450(7) 0.0441(7) 0.0407(6) -0.0041(5) 0.0084(5) -0.0076(6)
C7 0.0531(8) 0.0492(8) 0.0518(8) 0.0023(6) -0.0091(7) -0.0035(6)
C8 0.0544(8) 0.0397(8) 0.0584(9) 0.0050(6) -0.0030(7) -0.0044(6)

loop_
_atom_type_symbol
_atom_type_description
_atom_type_scat_dispersion_real
_atom_type_scat_dispersion_imag
_atom_type_scat_source
C C 0.0033 0.0016 'International Tables Vol C Tables 4.2.6.8 and 6.1.1.4'
H H 0.0000 0.0000 'International Tables Vol C Tables 4.2.6.8 and 6.1.1.4'
N N 0.0061 0.0033 'International Tables Vol C Tables 4.2.6.8 and 6.1.1.4'
S S 0.1246 0.1234 'International Tables Vol C Tables 4.2.6.8 and 6.1.1.4'

loop_
_geom_angle_atom_site_label_1
_geom_angle_atom_site_label_2
_geom_angle_atom_site_label_3
_geom_angle_site_symmetry_1
_geom_angle_site_symmetry_3
_geom_angle
_geom_angle_publ_flag
C1 S1 C4 . . 91.62(7) ?
C5 N1 C6 . . 117.53(11) ?
C2 C1 S1 . . 112.26(12) ?
C2 C1 H1 . . 129.0(11) ?
S1 C1 H1 . . 118.7(11) ?
C1 C2 C3 . . 112.85(14) ?
C1 C2 H2 . . 122.3(11) ?
C3 C2 H2 . . 124.8(11) ?
C4 C3 C2 . . 112.27(13) ?
C4 C3 H3 . . 122.4(10) ?
C2 C3 H3 . . 125.3(10) ?
C3 C4 C5 . . 127.31(12) ?
C3 C4 S1 . . 110.99(11) ?
C5 C4 S1 . . 121.69(9) ?
N1 C5 C4 . . 123.14(12) ?
N1 C5 H5 . . 121.5(10) ?
C4 C5 H5 . . 115.3(10) ?
N1 C6 C8 . . 109.16(11) ?
N1 C6 C7 . . 110.09(11) ?
C8 C6 C7 . . 109.96(12) ?
N1 C6 H6 . . 109.6(9) ?
C8 C6 H6 . . 108.2(9) ?
C7 C6 H6 . . 109.8(9) ?
C8 C7 C6 3_777 . 111.09(12) ?
C8 C7 H7A 3_777 . 111.4(11) ?
C6 C7 H7A . . 110.0(11) ?
C8 C7 H7B 3_777 . 111.0(11) ?
C6 C7 H7B . . 108.7(10) ?
H7A C7 H7B . . 104.5(15) ?
C6 C8 C7 . 3_777 111.86(12) ?
C6 C8 H8B . . 109.9(10) ?
C7 C8 H8B 3_777 . 106.4(10) ?
C6 C8 H8A . . 112.4(10) ?
C7 C8 H8A 3_777 . 110.0(10) ?
H8B C8 H8A . . 106.0(13) ?

loop_
_geom_bond_atom_site_label_1
_geom_bond_atom_site_label_2
_geom_bond_site_symmetry_2
_geom_bond_distance
_geom_bond_publ_flag
S1 C1 . 1.7038(16) ?
S1 C4 . 1.7181(13) ?
N1 C5 . 1.2619(16) ?
N1 C6 . 1.4616(16) ?
C1 C2 . 1.347(2) ?
C1 H1 . 0.941(18) ?
C2 C3 . 1.410(2) ?
C2 H2 . 0.900(18) ?
C3 C4 . 1.3736(18) ?
C3 H3 . 0.894(15) ?
C4 C5 . 1.4492(19) ?
C5 H5 . 0.928(15) ?
C6 C8 . 1.518(2) ?
C6 C7 . 1.524(2) ?
C6 H6 . 0.971(16) ?
C7 C8 3_777 1.522(2) ?
C7 H7A . 0.94(2) ?
C7 H7B . 0.960(19) ?
C8 C7 3_777 1.522(2) ?
C8 H8B . 0.954(16) ?
C8 H8A . 0.951(17) ?
